data_2208459
loop_
_publ_author_name
'Hu, Wei-Bing'
'Liu, Hong-Xia'
'Tian, Da-Ting'
'Liu, Cheng-Mei'
'Liu, Zu-Li'

_publ_section_title
;
 9,9-Bis(ethoxycarbonylethyl)-9<i>H</i>-fluorene
;
_journal_coeditor_code XU2002
_journal_issue 3
_journal_name_full 'Acta Crystallographica Section E'
_journal_page_first o1105
_journal_page_last o1106
_journal_paper_doi 10.1107/S1600536806005733
_journal_volume 62
_journal_year 2006
_chemical_formula_iupac 'C23 H26 O4'
_chemical_formula_moiety 'C23 H26 O4'
_chemical_formula_sum 'C23 H26 O4'
_chemical_formula_weight 366.44
_chemical_melting_point 377
_chemical_name_common
;
9,9-Bis(ethoxycarbonylethyl)-9H-fluorene
;
_chemical_name_systematic
;
diethyl 3,3'-(9H-fluorene-9,9-diyl)dipropionate
;
_space_group_IT_number 61
_symmetry_cell_setting orthorhombic
_symmetry_space_group_name_Hall '-P 2ac 2ab'
_symmetry_space_group_name_H-M 'P b c a'
_atom_sites_solution_hydrogens geom
_atom_sites_solution_primary direct
_atom_sites_solution_secondary difmap
_audit_creation_method SHELXL-97
_cell_angle_alpha 90.00
_cell_angle_beta 90.00
_cell_angle_gamma 90.00
_cell_formula_units_Z 8
_cell_length_a 10.8464(7)
_cell_length_b 16.9377(11)
_cell_length_c 22.2437(14)
_cell_measurement_reflns_used 6837
_cell_measurement_temperature 292(2)
_cell_measurement_theta_max 20.7
_cell_measurement_theta_min 2.4
_cell_volume 4086.5(5)
_computing_cell_refinement 'SAINT (Bruker, 2001)'
_computing_data_collection 'SMART (Bruker, 2001)'
_computing_data_reduction SAINT
_computing_molecular_graphics 'SHELXTL (Sheldrick, 2001)'
_computing_publication_material SHELXTL
_computing_structure_refinement 'SHELXL97 (Sheldrick, 1997)'
_computing_structure_solution 'SHELXS97 (Sheldrick, 1997)'
_diffrn_ambient_temperature 292(2)
_diffrn_measured_fraction_theta_full 1.00
_diffrn_measured_fraction_theta_max 1.00
_diffrn_measurement_device_type 'Bruker SMART CCD area-detector'
_diffrn_measurement_method '\f and \w'
_diffrn_radiation_monochromator graphite
_diffrn_radiation_source 'fine-focus sealed tube'
_diffrn_radiation_type MoK\a
_diffrn_radiation_wavelength 0.71073
_diffrn_reflns_av_R_equivalents 0.072
_diffrn_reflns_av_sigmaI/netI 0.032
_diffrn_reflns_limit_h_max 13
_diffrn_reflns_limit_h_min -13
_diffrn_reflns_limit_k_max 20
_diffrn_reflns_limit_k_min -20
_diffrn_reflns_limit_l_max 27
_diffrn_reflns_limit_l_min -27
_diffrn_reflns_number 40279
_diffrn_reflns_theta_full 26.0
_diffrn_reflns_theta_max 26.0
_diffrn_reflns_theta_min 1.8
_diffrn_standards_decay_% 0
_diffrn_standards_interval_count 0
_diffrn_standards_interval_time 0
_diffrn_standards_number 0
_exptl_absorpt_coefficient_mu 0.080
_exptl_absorpt_correction_type none
_exptl_crystal_colour colorless
_exptl_crystal_density_diffrn 1.191
_exptl_crystal_density_method 'not measured'
_exptl_crystal_description block
_exptl_crystal_F_000 1568
_exptl_crystal_size_max 0.30
_exptl_crystal_size_mid 0.20
_exptl_crystal_size_min 0.10
_refine_diff_density_max 0.32
_refine_diff_density_min -0.21
_refine_ls_extinction_method none
_refine_ls_goodness_of_fit_ref 1.020
_refine_ls_hydrogen_treatment constr
_refine_ls_matrix_type full
_refine_ls_number_parameters 246
_refine_ls_number_reflns 4005
_refine_ls_number_restraints 0
_refine_ls_restrained_S_all 1.020
_refine_ls_R_factor_all 0.083
_refine_ls_R_factor_gt 0.060
_refine_ls_shift/su_max 0.000
_refine_ls_shift/su_mean 0.000
_refine_ls_structure_factor_coef Fsqd
_refine_ls_weighting_details 'calc w=1/[\s^2^(Fo^2^)+(0.0954P)^2^+0.5495P] where P=(Fo^2^+2Fc^2^)/3'
_refine_ls_weighting_scheme calc
_refine_ls_wR_factor_gt 0.158
_refine_ls_wR_factor_ref 0.172
_reflns_number_gt 2931
_reflns_number_total 4005
_reflns_threshold_expression I>2\s(I)
_cod_data_source_file xu2002.cif
_cod_data_source_block I
_cod_depositor_comments
;
The following automatic conversions were performed:
'_symmetry_cell_setting' value 'Orthorhombic' changed to 'orthorhombic'
according to '/home/saulius/struct/CIF-dictionaries/cif_core.dic'
dictionary named 'cif_core.dic' version 2.4.1 from 2010-06-29.

Automatic conversion script
Id: cif_fix_enum 1527 2010-12-29 10:47:43Z saulius 

The following automatic conversions were performed:

'_symmetry_cell_setting' value 'Orthorhombic' changed to
'orthorhombic' according to
/home/saulius/struct/CIF-dictionaries/cif_core.dic dictionary named
'cif_core.dic' version 2.4.1 from 2010-06-29.

Automatic conversion script
Id: cif_fix_values 1715 2011-07-08 13:25:40Z adriana 
;
_cod_database_code 2208459
_cod_database_fobs_code 2208459

loop_
_symmetry_equiv_pos_as_xyz
'x, y, z'
'-x+1/2, -y, z+1/2'
'-x, y+1/2, -z+1/2'
'x+1/2, -y+1/2, -z'
'-x, -y, -z'
'x-1/2, y, -z-1/2'
'x, -y-1/2, z-1/2'
'-x-1/2, y-1/2, z'

loop_
_atom_site_type_symbol
_atom_site_label
_atom_site_fract_x
_atom_site_fract_y
_atom_site_fract_z
_atom_site_U_iso_or_equiv
_atom_site_adp_type
_atom_site_calc_flag
_atom_site_refinement_flags
_atom_site_occupancy
C C1 0.62224(17) 0.14453(11) 0.37348(8) 0.0435(4) Uani d . 1
C C2 0.5983(2) 0.07400(12) 0.34449(9) 0.0562(5) Uani d . 1
H H2 0.5360 0.0407 0.3580 0.067 Uiso calc R 1
C C3 0.6689(3) 0.05402(14) 0.29488(11) 0.0706(7) Uani d . 1
H H3 0.6533 0.0069 0.2749 0.085 Uiso calc R 1
C C4 0.7612(2) 0.10230(16) 0.27476(10) 0.0737(7) Uani d . 1
H H4 0.8077 0.0874 0.2415 0.088 Uiso calc R 1
C C5 0.7856(2) 0.17245(15) 0.30314(10) 0.0640(6) Uani d . 1
H H5 0.8483 0.2052 0.2893 0.077 Uiso calc R 1
C C6 0.71564(17) 0.19399(11) 0.35273(9) 0.0472(5) Uani d . 1
C C7 0.71827(17) 0.26470(11) 0.39067(9) 0.0477(5) Uani d . 1
C C8 0.7916(2) 0.33230(13) 0.38851(12) 0.0662(6) Uani d . 1
H H8 0.8524 0.3377 0.3593 0.079 Uiso calc R 1
C C9 0.7723(3) 0.39087(14) 0.43034(13) 0.0749(7) Uani d . 1
H H9 0.8214 0.4359 0.4296 0.090 Uiso calc R 1
C C10 0.6823(3) 0.38404(14) 0.47282(12) 0.0723(7) Uani d . 1
H H10 0.6700 0.4248 0.5002 0.087 Uiso calc R 1
C C11 0.6090(2) 0.31715(12) 0.47568(10) 0.0584(6) Uani d . 1
H H11 0.5485 0.3124 0.5051 0.070 Uiso calc R 1
C C12 0.62707(17) 0.25799(11) 0.43443(8) 0.0438(4) Uani d . 1
C C13 0.55825(16) 0.17990(10) 0.42791(8) 0.0425(4) Uani d . 1
C C14 0.57278(18) 0.12776(12) 0.48435(8) 0.0483(5) Uani d . 1
H H14A 0.5304 0.1530 0.5176 0.058 Uiso calc R 1
H H14B 0.5326 0.0775 0.4770 0.058 Uiso calc R 1
C C15 0.70480(18) 0.11241(12) 0.50266(9) 0.0511(5) Uani d . 1
H H15A 0.7470 0.0862 0.4698 0.061 Uiso calc R 1
H H15B 0.7456 0.1626 0.5095 0.061 Uiso calc R 1
C C16 0.7165(2) 0.06299(11) 0.55797(9) 0.0508(5) Uani d . 1
C C17 0.8568(3) 0.00183(16) 0.62486(11) 0.0798(8) Uani d . 1
H H17A 0.8045 -0.0446 0.6241 0.096 Uiso calc R 1
H H17B 0.8387 0.0315 0.6611 0.096 Uiso calc R 1
C C18 0.9859(3) -0.0216(2) 0.62445(16) 0.1150(12) Uani d . 1
H H18A 1.0036 -0.0498 0.5880 0.172 Uiso calc R 1
H H18B 1.0023 -0.0551 0.6584 0.172 Uiso calc R 1
H H18C 1.0371 0.0245 0.6267 0.172 Uiso calc R 1
C C19 0.41959(17) 0.19254(12) 0.41660(9) 0.0502(5) Uani d . 1
H H19A 0.3814 0.1416 0.4094 0.060 Uiso calc R 1
H H19B 0.3828 0.2147 0.4526 0.060 Uiso calc R 1
C C20 0.39113(18) 0.24625(13) 0.36412(9) 0.0551(5) Uani d . 1
H H20A 0.4237 0.2984 0.3725 0.066 Uiso calc R 1
H H20B 0.4325 0.2263 0.3286 0.066 Uiso calc R 1
C C21 0.2565(2) 0.25268(15) 0.35156(10) 0.0607(6) Uani d . 1
C C22 0.1039(2) 0.31390(19) 0.29289(16) 0.0952(9) Uani d . 1
H H22A 0.0786 0.2669 0.2712 0.114 Uiso calc R 1
H H22B 0.0528 0.3188 0.3285 0.114 Uiso calc R 1
C C23 0.0882(3) 0.3820(2) 0.25546(16) 0.1120(11) Uani d . 1
H H23A 0.1125 0.4284 0.2772 0.168 Uiso calc R 1
H H23B 0.0032 0.3865 0.2439 0.168 Uiso calc R 1
H H23C 0.1383 0.3767 0.2201 0.168 Uiso calc R 1
O O1 0.63198(16) 0.03670(11) 0.58596(8) 0.0864(6) Uani d . 1
O O2 0.83327(14) 0.05025(8) 0.57230(6) 0.0616(4) Uani d . 1
O O3 0.17811(17) 0.21310(15) 0.37423(10) 0.1171(9) Uani d . 1
O O4 0.23281(13) 0.30693(9) 0.31032(8) 0.0700(5) Uani d . 1

loop_
_atom_site_aniso_label
_atom_site_aniso_U_11
_atom_site_aniso_U_22
_atom_site_aniso_U_33
_atom_site_aniso_U_12
_atom_site_aniso_U_13
_atom_site_aniso_U_23
C1 0.0429(10) 0.0463(10) 0.0412(9) 0.0010(8) -0.0044(8) 0.0051(8)
C2 0.0607(13) 0.0541(12) 0.0539(12) -0.0044(10) -0.0019(10) -0.0025(10)
C3 0.0884(18) 0.0662(14) 0.0572(13) 0.0041(13) -0.0023(12) -0.0136(11)
C4 0.0775(17) 0.0890(17) 0.0545(13) 0.0124(14) 0.0157(12) -0.0018(13)
C5 0.0549(13) 0.0800(16) 0.0571(13) 0.0003(11) 0.0123(10) 0.0075(12)
C6 0.0409(10) 0.0547(11) 0.0460(10) 0.0023(8) -0.0012(8) 0.0083(9)
C7 0.0402(10) 0.0502(11) 0.0527(11) -0.0043(8) -0.0067(8) 0.0109(9)
C8 0.0535(13) 0.0655(14) 0.0796(16) -0.0161(11) -0.0019(11) 0.0162(13)
C9 0.0794(18) 0.0519(13) 0.0935(19) -0.0201(12) -0.0233(15) 0.0047(13)
C10 0.0886(18) 0.0522(13) 0.0762(17) -0.0052(12) -0.0182(14) -0.0078(11)
C11 0.0660(14) 0.0535(12) 0.0557(12) -0.0021(10) -0.0063(10) -0.0030(10)
C12 0.0422(10) 0.0436(10) 0.0456(10) 0.0006(8) -0.0094(8) 0.0062(8)
C13 0.0400(10) 0.0451(10) 0.0424(10) -0.0037(8) -0.0003(8) 0.0022(8)
C14 0.0489(11) 0.0497(11) 0.0462(11) -0.0060(9) 0.0031(8) 0.0076(8)
C15 0.0527(12) 0.0507(11) 0.0498(11) -0.0053(9) -0.0017(9) 0.0085(9)
C16 0.0591(13) 0.0454(11) 0.0478(11) -0.0066(9) -0.0023(10) 0.0022(9)
C17 0.0899(19) 0.0822(17) 0.0674(15) 0.0018(14) -0.0194(13) 0.0257(13)
C18 0.096(2) 0.131(3) 0.117(3) 0.016(2) -0.0339(19) 0.040(2)
C19 0.0418(10) 0.0578(12) 0.0510(11) -0.0041(9) 0.0022(8) 0.0043(9)
C20 0.0413(11) 0.0659(13) 0.0581(12) -0.0002(9) -0.0022(9) 0.0058(10)
C21 0.0468(12) 0.0781(14) 0.0572(12) 0.0001(11) -0.0016(10) 0.0072(11)
C22 0.0511(15) 0.121(2) 0.114(2) 0.0174(15) -0.0145(15) 0.015(2)
C23 0.091(2) 0.128(3) 0.117(3) 0.0334(19) -0.0239(18) 0.024(2)
O1 0.0701(11) 0.1107(14) 0.0783(11) -0.0179(10) -0.0016(9) 0.0473(11)
O2 0.0620(10) 0.0649(9) 0.0579(9) -0.0012(7) -0.0109(7) 0.0158(7)
O3 0.0502(11) 0.177(2) 0.1241(18) -0.0198(12) -0.0061(10) 0.0681(17)
O4 0.0461(9) 0.0821(11) 0.0819(11) 0.0084(7) -0.0105(7) 0.0124(9)

loop_
_atom_type_symbol
_atom_type_description
_atom_type_scat_dispersion_real
_atom_type_scat_dispersion_imag
_atom_type_scat_source
C C 0.0033 0.0016 'International Tables Vol C Tables 4.2.6.8 and 6.1.1.4'
H H 0.0000 0.0000 'International Tables Vol C Tables 4.2.6.8 and 6.1.1.4'
O O 0.0106 0.0060 'International Tables Vol C Tables 4.2.6.8 and 6.1.1.4'

loop_
_geom_angle_atom_site_label_1
_geom_angle_atom_site_label_2
_geom_angle_atom_site_label_3
_geom_angle
C2 C1 C6 120.12(18)
C2 C1 C13 128.82(17)
C6 C1 C13 111.05(16)
C1 C2 C3 118.6(2)
C1 C2 H2 120.7
C3 C2 H2 120.7
C4 C3 C2 121.3(2)
C4 C3 H3 119.4
C2 C3 H3 119.4
C3 C4 C5 120.6(2)
C3 C4 H4 119.7
C5 C4 H4 119.7
C4 C5 C6 119.2(2)
C4 C5 H5 120.4
C6 C5 H5 120.4
C5 C6 C1 120.2(2)
C5 C6 C7 131.45(19)
C1 C6 C7 108.35(16)
C12 C7 C8 119.7(2)
C12 C7 C6 108.78(16)
C8 C7 C6 131.5(2)
C9 C8 C7 118.8(2)
C9 C8 H8 120.6
C7 C8 H8 120.6
C10 C9 C8 121.1(2)
C10 C9 H9 119.5
C8 C9 H9 119.5
C9 C10 C11 120.8(2)
C9 C10 H10 119.6
C11 C10 H10 119.6
C12 C11 C10 119.0(2)
C12 C11 H11 120.5
C10 C11 H11 120.5
C11 C12 C7 120.60(18)
C11 C12 C13 128.80(18)
C7 C12 C13 110.60(16)
C1 C13 C12 101.20(14)
C1 C13 C19 111.78(15)
C12 C13 C19 111.89(15)
C1 C13 C14 112.10(15)
C12 C13 C14 111.64(15)
C19 C13 C14 108.20(14)
C15 C14 C13 114.49(15)
C15 C14 H14A 108.6
C13 C14 H14A 108.6
C15 C14 H14B 108.6
C13 C14 H14B 108.6
H14A C14 H14B 107.6
C16 C15 C14 113.51(16)
C16 C15 H15A 108.9
C14 C15 H15A 108.9
C16 C15 H15B 108.9
C14 C15 H15B 108.9
H15A C15 H15B 107.7
O1 C16 O2 123.22(19)
O1 C16 C15 125.0(2)
O2 C16 C15 111.78(17)
O2 C17 C18 108.6(2)
O2 C17 H17A 110.0
C18 C17 H17A 110.0
O2 C17 H17B 110.0
C18 C17 H17B 110.0
H17A C17 H17B 108.4
C17 C18 H18A 109.5
C17 C18 H18B 109.5
H18A C18 H18B 109.5
C17 C18 H18C 109.5
H18A C18 H18C 109.5
H18B C18 H18C 109.5
C20 C19 C13 114.16(15)
C20 C19 H19A 108.7
C13 C19 H19A 108.7
C20 C19 H19B 108.7
C13 C19 H19B 108.7
H19A C19 H19B 107.6
C21 C20 C19 112.88(17)
C21 C20 H20A 109.0
C19 C20 H20A 109.0
C21 C20 H20B 109.0
C19 C20 H20B 109.0
H20A C20 H20B 107.8
O3 C21 O4 123.0(2)
O3 C21 C20 125.3(2)
O4 C21 C20 111.76(19)
C23 C22 O4 109.5(2)
C23 C22 H22A 109.8
O4 C22 H22A 109.8
C23 C22 H22B 109.8
O4 C22 H22B 109.8
H22A C22 H22B 108.2
C22 C23 H23A 109.5
C22 C23 H23B 109.5
H23A C23 H23B 109.5
C22 C23 H23C 109.5
H23A C23 H23C 109.5
H23B C23 H23C 109.5
C16 O2 C17 117.05(18)
C21 O4 C22 115.30(19)

loop_
_geom_bond_atom_site_label_1
_geom_bond_atom_site_label_2
_geom_bond_distance
_geom_bond_publ_flag
C1 C2 1.382(3) ?
C1 C6 1.393(3) ?
C1 C13 1.519(3) yes
C2 C3 1.386(3) ?
C2 H2 0.9300 ?
C3 C4 1.367(3) ?
C3 H3 0.9300 ?
C4 C5 1.371(3) ?
C4 H4 0.9300 ?
C5 C6 1.388(3) ?
C5 H5 0.9300 ?
C6 C7 1.465(3) ?
C7 C12 1.392(3) ?
C7 C8 1.395(3) ?
C8 C9 1.376(3) ?
C8 H8 0.9300 ?
C9 C10 1.363(4) ?
C9 H9 0.9300 ?
C10 C11 1.386(3) ?
C10 H10 0.9300 ?
C11 C12 1.373(3) ?
C11 H11 0.9300 ?
C12 C13 1.526(3) yes
C13 C19 1.540(3) ?
C13 C14 1.543(2) ?
C14 C15 1.511(3) ?
C14 H14A 0.9700 ?
C14 H14B 0.9700 ?
C15 C16 1.493(3) ?
C15 H15A 0.9700 ?
C15 H15B 0.9700 ?
C16 O1 1.194(2) yes
C16 O2 1.324(2) yes
C17 O2 1.451(2) yes
C17 C18 1.456(4) ?
C17 H17A 0.9700 ?
C17 H17B 0.9700 ?
C18 H18A 0.9600 ?
C18 H18B 0.9600 ?
C18 H18C 0.9600 ?
C19 C20 1.512(3) ?
C19 H19A 0.9700 ?
C19 H19B 0.9700 ?
C20 C21 1.491(3) ?
C20 H20A 0.9700 ?
C20 H20B 0.9700 ?
C21 O3 1.194(3) yes
C21 O4 1.324(3) yes
C22 C23 1.433(4) ?
C22 O4 1.456(3) yes
C22 H22A 0.9700 ?
C22 H22B 0.9700 ?
C23 H23A 0.9600 ?
C23 H23B 0.9600 ?
C23 H23C 0.9600 ?

loop_
_geom_hbond_atom_site_label_D
_geom_hbond_atom_site_label_H
_geom_hbond_atom_site_label_A
_geom_hbond_site_symmetry_A
_geom_hbond_distance_DH
_geom_hbond_distance_HA
_geom_hbond_distance_DA
_geom_hbond_angle_DHA
C2 H2 O1 5_656 0.93 2.57 3.485(3) 169

loop_
_geom_torsion_atom_site_label_1
_geom_torsion_atom_site_label_2
_geom_torsion_atom_site_label_3
_geom_torsion_atom_site_label_4
_geom_torsion
_geom_torsion_publ_flag
C6 C1 C2 C3 0.1(3) ?
C13 C1 C2 C3 179.53(19) ?
C1 C2 C3 C4 0.4(3) ?
C2 C3 C4 C5 -0.5(4) ?
C3 C4 C5 C6 0.1(4) ?
C4 C5 C6 C1 0.4(3) ?
C4 C5 C6 C7 -178.4(2) ?
C2 C1 C6 C5 -0.5(3) ?
C13 C1 C6 C5 -179.99(18) ?
C2 C1 C6 C7 178.58(16) ?
C13 C1 C6 C7 -1.0(2) ?
C5 C6 C7 C12 179.1(2) ?
C1 C6 C7 C12 0.2(2) ?
C5 C6 C7 C8 0.3(4) ?
C1 C6 C7 C8 -178.6(2) ?
C12 C7 C8 C9 0.5(3) ?
C6 C7 C8 C9 179.2(2) ?
C7 C8 C9 C10 -0.9(4) ?
C8 C9 C10 C11 1.1(4) ?
C9 C10 C11 C12 -0.9(3) ?
C10 C11 C12 C7 0.5(3) ?
C10 C11 C12 C13 -179.33(19) ?
C8 C7 C12 C11 -0.3(3) ?
C6 C7 C12 C11 -179.32(17) ?
C8 C7 C12 C13 179.56(17) ?
C6 C7 C12 C13 0.6(2) ?
C2 C1 C13 C12 -178.27(18) ?
C6 C1 C13 C12 1.22(19) ?
C2 C1 C13 C19 -59.0(2) ?
C6 C1 C13 C19 120.45(17) ?
C2 C1 C13 C14 62.6(2) ?
C6 C1 C13 C14 -117.87(17) ?
C11 C12 C13 C1 178.81(18) ?
C7 C12 C13 C1 -1.07(18) ?
C11 C12 C13 C19 59.7(2) ?
C7 C12 C13 C19 -120.22(17) ?
C11 C12 C13 C14 -61.8(2) ?
C7 C12 C13 C14 118.35(17) ?
C1 C13 C14 C15 58.4(2) ?
C12 C13 C14 C15 -54.4(2) ?
C19 C13 C14 C15 -177.91(17) ?
C13 C14 C15 C16 179.02(16) y
C14 C15 C16 O1 0.5(3) ?
C14 C15 C16 O2 179.46(17) y
C1 C13 C19 C20 -59.0(2) ?
C12 C13 C19 C20 53.7(2) ?
C14 C13 C19 C20 177.12(16) ?
C13 C19 C20 C21 175.83(18) y
C19 C20 C21 O3 -9.2(4) ?
C19 C20 C21 O4 172.54(18) y
O1 C16 O2 C17 -0.1(3) ?
C15 C16 O2 C17 -179.10(18) ?
C18 C17 O2 C16 165.8(2) y
O3 C21 O4 C22 -1.7(4) ?
C20 C21 O4 C22 176.7(2) ?
C23 C22 O4 C21 171.1(2) y

loop_
_cod_related_entry_id
_cod_related_entry_database
_cod_related_entry_code
1 ChemSpider 31124
